data_7121518
loop_
_publ_author_name
'Jim\'enez, Juan-Ram\'on'
'Sugahara, Akira'
'Okubo, Masashi'
'Yamada, Atsuo'
'Chamoreau, Lise-Marie'
'Lisnard, Laurent'
'Lescou\"ezec, Rodrigue'

_publ_section_title
;
 A [Fe<sup>III</sup>(Tp)(CN)<sub>3</sub>]<sup>-</sup> scorpionate-based
 complex as a building block for designing ion storage hosts (Tp:
 hydrotrispyrazolylborate).
;
_journal_issue 41
_journal_name_full 'Chemical communications (Cambridge, England)'
_journal_page_first 5189
_journal_page_last 5192
_journal_paper_doi 10.1039/c8cc01374h
_journal_volume 54
_journal_year 2018
_chemical_formula_moiety 'C24 H20 B2 Fe2 N18 Ni, 7( H2 O)'
_chemical_formula_sum 'C24 H34 B2 Fe2 N18 Ni O7'
_chemical_formula_weight 878.72
_space_group_crystal_system monoclinic
_space_group_IT_number 15
_space_group_name_Hall '-C 2yc'
_space_group_name_H-M_alt 'C 1 2/c 1'
_symmetry_space_group_name_Hall '-C 2yc'
_symmetry_space_group_name_H-M 'C 1 2/c 1'
_atom_sites_solution_hydrogens geom
_atom_sites_solution_primary dual
_atom_sites_solution_secondary difmap
_audit_creation_method SHELXL-2017/1
_cell_angle_alpha 90
_cell_angle_beta 101.205(11)
_cell_angle_gamma 90
_cell_formula_units_Z 4
_cell_length_a 28.851(7)
_cell_length_b 9.668(2)
_cell_length_c 13.718(3)
_cell_measurement_reflns_used 1051
_cell_measurement_temperature 296(2)
_cell_measurement_theta_max 19.77
_cell_measurement_theta_min 2.23
_cell_volume 3753.4(15)
_computing_cell_refinement 'Bruker SAINT'
_computing_data_collection 'Bruker APEX2'
_computing_data_reduction 'Bruker SAINT'
_computing_molecular_graphics 'DIAMOND (Brandenburg, 2006)'
_computing_publication_material 'WinGX publication routines (Farrugia, 2012)'
_computing_structure_refinement 'SHELXL-2017/1 (Sheldrick, 2017)'
_computing_structure_solution 'SHELXT 2014/4 (Sheldrick, 2014)'
_diffrn_ambient_temperature 296(2)
_diffrn_measured_fraction_theta_full 0.733
_diffrn_measured_fraction_theta_max 0.733
_diffrn_measurement_device_type 'Bruker APEX-II CCD'
_diffrn_measurement_method '\f and \w scans'
_diffrn_radiation_type MoK\a
_diffrn_radiation_wavelength 0.71073
_diffrn_reflns_av_R_equivalents 0.0980
_diffrn_reflns_av_unetI/netI 0.0770
_diffrn_reflns_Laue_measured_fraction_full 0.733
_diffrn_reflns_Laue_measured_fraction_max 0.733
_diffrn_reflns_limit_h_max 27
_diffrn_reflns_limit_h_min -27
_diffrn_reflns_limit_k_max 9
_diffrn_reflns_limit_k_min -9
_diffrn_reflns_limit_l_max 13
_diffrn_reflns_limit_l_min -10
_diffrn_reflns_number 5013
_diffrn_reflns_point_group_measured_fraction_full 0.733
_diffrn_reflns_point_group_measured_fraction_max 0.733
_diffrn_reflns_theta_full 19.797
_diffrn_reflns_theta_max 19.797
_diffrn_reflns_theta_min 2.226
_diffrn_source 'fine-focus sealed tube'
_exptl_absorpt_coefficient_mu 1.326
_exptl_absorpt_correction_T_max 0.744
_exptl_absorpt_correction_T_min 0.526
_exptl_absorpt_correction_type multi-scan
_exptl_absorpt_process_details
;
SADABS, Bruker AXS Inc., Madison, 
Wisconsin, USA. 
;
_exptl_crystal_colour orange
_exptl_crystal_density_diffrn 1.555
_exptl_crystal_density_method 'not measured'
_exptl_crystal_description prism
_exptl_crystal_F_000 1800
_exptl_crystal_size_max 0.12
_exptl_crystal_size_mid 0.11
_exptl_crystal_size_min 0.09
_refine_diff_density_max 0.689
_refine_diff_density_min -0.435
_refine_diff_density_rms 0.107
_refine_ls_extinction_method none
_refine_ls_goodness_of_fit_ref 1.027
_refine_ls_hydrogen_treatment constr
_refine_ls_matrix_type full
_refine_ls_number_parameters 118
_refine_ls_number_reflns 1250
_refine_ls_number_restraints 0
_refine_ls_restrained_S_all 1.027
_refine_ls_R_factor_all 0.1421
_refine_ls_R_factor_gt 0.0800
_refine_ls_shift/su_max 0.000
_refine_ls_shift/su_mean 0.000
_refine_ls_structure_factor_coef Fsqd
_refine_ls_weighting_details 'w=1/[\s^2^(Fo^2^)+(0.1142P)^2^+88.5885P] where P=(Fo^2^+2Fc^2^)/3'
_refine_ls_weighting_scheme calc
_refine_ls_wR_factor_gt 0.1907
_refine_ls_wR_factor_ref 0.2482
_reflns_Friedel_coverage 0.000
_reflns_number_gt 780
_reflns_number_total 1250
_reflns_threshold_expression 'I > 2\s(I)'
_cod_data_source_file c8cc01374h2.txt
_cod_data_source_block shelx
_cod_depositor_comments 'Adding full bibliography for 7121518.cif.'
_cod_original_cell_volume 3753.4(16)
_cod_database_code 7121518
_shelx_shelxl_version_number 2017/1
_shelx_space_group_comment
;
The symmetry employed for this shelxl refinement is uniquely defined
by the following loop, which should always be used as a source of
symmetry information in preference to the above space-group names.
They are only intended as comments.
;

loop_
_space_group_symop_operation_xyz
'x, y, z'
'-x, y, -z+1/2'
'x+1/2, y+1/2, z'
'-x+1/2, y+1/2, -z+1/2'
'-x, -y, -z'
'x, -y, z-1/2'
'-x+1/2, -y+1/2, -z'
'x+1/2, -y+1/2, z-1/2'

loop_
_atom_site_label
_atom_site_type_symbol
_atom_site_fract_x
_atom_site_fract_y
_atom_site_fract_z
_atom_site_U_iso_or_equiv
_atom_site_adp_type
_atom_site_occupancy
_atom_site_site_symmetry_order
_atom_site_calc_flag
_atom_site_refinement_flags_posn
_atom_site_refinement_flags_adp
_atom_site_refinement_flags_occupancy
Ni1 Ni 0.500000 0.500000 0.500000 0.0529(13) Uani 1 2 d S . P
Fe1 Fe 0.37890(9) 0.6457(2) 0.7034(2) 0.0533(11) Uani 1 1 d . . .
O1 O 0.4909(4) 0.2944(11) 0.5453(10) 0.070(4) Uiso 1 1 d . . .
O2 O 0.3970(6) 0.1893(14) 0.5087(13) 0.110(5) Uiso 1 1 d . . .
O3 O 0.500000 0.313(3) 0.750000 0.178(12) Uiso 1 2 d S . P
O4 O 0.5527(8) 0.095(2) 0.4679(18) 0.171(8) Uiso 1 1 d . . .
N1 N 0.4586(6) 0.5672(13) 0.5963(12) 0.061(4) Uiso 1 1 d . . .
N2 N 0.4401(6) 0.5228(13) 0.8904(13) 0.058(4) Uiso 1 1 d . . .
N3 N 0.3390(7) 0.3638(17) 0.6362(14) 0.089(5) Uiso 1 1 d . . .
N4 N 0.3257(5) 0.6953(13) 0.7669(12) 0.056(4) Uiso 1 1 d . . .
N5 N 0.3059(6) 0.8218(13) 0.7494(13) 0.066(4) Uiso 1 1 d . . .
N6 N 0.3462(6) 0.7325(14) 0.5810(13) 0.067(4) Uiso 1 1 d . . .
N7 N 0.3226(7) 0.8548(15) 0.5833(14) 0.075(5) Uiso 1 1 d . . .
N8 N 0.4051(6) 0.8259(13) 0.7435(12) 0.059(4) Uiso 1 1 d . . .
N9 N 0.3781(6) 0.9399(15) 0.7291(14) 0.073(5) Uiso 1 1 d . . .
C1 C 0.4295(7) 0.5973(16) 0.6381(15) 0.058(5) Uiso 1 1 d . . .
C2 C 0.4155(7) 0.5639(16) 0.8212(15) 0.051(5) Uiso 1 1 d . . .
C3 C 0.3530(7) 0.4721(18) 0.6600(16) 0.067(6) Uiso 1 1 d . . .
C4 C 0.3031(7) 0.6351(19) 0.8315(16) 0.071(6) Uiso 1 1 d . . .
H4 H 0.309046 0.546066 0.856467 0.086 Uiso 1 1 calc R U .
C5 C 0.2696(8) 0.7241(19) 0.8564(17) 0.079(6) Uiso 1 1 d . . .
H5 H 0.249571 0.706463 0.900452 0.095 Uiso 1 1 calc R U .
C6 C 0.2716(8) 0.8377(18) 0.8057(16) 0.070(6) Uiso 1 1 d . . .
H6 H 0.253093 0.916016 0.807370 0.084 Uiso 1 1 calc R U .
C7 C 0.3400(8) 0.696(2) 0.4824(17) 0.077(6) Uiso 1 1 d . . .
H7 H 0.352318 0.616690 0.458209 0.093 Uiso 1 1 calc R U .
C8 C 0.3124(9) 0.795(2) 0.425(2) 0.111(8) Uiso 1 1 d . . .
H8 H 0.302477 0.794751 0.355861 0.133 Uiso 1 1 calc R U .
C9 C 0.3035(10) 0.890(3) 0.486(2) 0.108(8) Uiso 1 1 d . . .
H9 H 0.286352 0.970057 0.467633 0.129 Uiso 1 1 calc R U .
C10 C 0.4483(8) 0.8652(19) 0.7937(16) 0.077(6) Uiso 1 1 d . . .
H10 H 0.473493 0.806857 0.817934 0.092 Uiso 1 1 calc R U .
C11 C 0.4480(10) 1.009(2) 0.803(2) 0.108(8) Uiso 1 1 d . . .
H11 H 0.473376 1.065633 0.829704 0.130 Uiso 1 1 calc R U .
C12 C 0.4038(9) 1.049(2) 0.764(2) 0.093(7) Uiso 1 1 d . . .
H12 H 0.392749 1.139962 0.762405 0.112 Uiso 1 1 calc R U .
B1 B 0.3280(10) 0.925(2) 0.685(2) 0.077(7) Uiso 1 1 d . . .
H1 H 0.311663 1.014037 0.679509 0.092 Uiso 1 1 calc R U .

loop_
_atom_site_aniso_label
_atom_site_aniso_U_11
_atom_site_aniso_U_22
_atom_site_aniso_U_33
_atom_site_aniso_U_23
_atom_site_aniso_U_13
_atom_site_aniso_U_12
Ni1 0.049(3) 0.071(2) 0.042(2) -0.0061(17) 0.017(3) -0.0016(16)
Fe1 0.046(2) 0.0744(17) 0.0404(19) 0.0001(14) 0.012(2) 0.0022(13)

loop_
_atom_type_symbol
_atom_type_description
_atom_type_scat_dispersion_real
_atom_type_scat_dispersion_imag
_atom_type_scat_source
C C 0.0033 0.0016 'International Tables Vol C Tables 4.2.6.8 and 6.1.1.4'
H H 0.0000 0.0000 'International Tables Vol C Tables 4.2.6.8 and 6.1.1.4'
B B 0.0013 0.0007 'International Tables Vol C Tables 4.2.6.8 and 6.1.1.4'
Fe Fe 0.3463 0.8444 'International Tables Vol C Tables 4.2.6.8 and 6.1.1.4'
N N 0.0061 0.0033 'International Tables Vol C Tables 4.2.6.8 and 6.1.1.4'
Ni Ni 0.3393 1.1124 'International Tables Vol C Tables 4.2.6.8 and 6.1.1.4'
O O 0.0106 0.0060 'International Tables Vol C Tables 4.2.6.8 and 6.1.1.4'

loop_
_geom_angle_atom_site_label_1
_geom_angle_atom_site_label_2
_geom_angle_atom_site_label_3
_geom_angle
_geom_angle_site_symmetry_1
_geom_angle_site_symmetry_3
N1 Ni1 N1 180.0 . 5_666
N1 Ni1 N2 89.6(6) . 6_565
N1 Ni1 N2 90.4(6) 5_666 6_565
N1 Ni1 N2 90.4(6) . 2_656
N1 Ni1 N2 89.6(6) 5_666 2_656
N2 Ni1 N2 180.0 6_565 2_656
N1 Ni1 O1 90.7(5) . 5_666
N1 Ni1 O1 89.3(5) 5_666 5_666
N2 Ni1 O1 91.2(5) 6_565 5_666
N2 Ni1 O1 88.8(5) 2_656 5_666
N1 Ni1 O1 89.3(5) . .
N1 Ni1 O1 90.7(5) 5_666 .
N2 Ni1 O1 88.8(5) 6_565 .
N2 Ni1 O1 91.2(5) 2_656 .
O1 Ni1 O1 180.0 5_666 .
C3 Fe1 C1 85.8(8) . .
C3 Fe1 C2 91.1(8) . .
C1 Fe1 C2 87.0(8) . .
C3 Fe1 N8 178.1(9) . .
C1 Fe1 N8 93.5(7) . .
C2 Fe1 N8 90.6(7) . .
C3 Fe1 N6 90.9(8) . .
C1 Fe1 N6 89.3(7) . .
C2 Fe1 N6 175.7(7) . .
N8 Fe1 N6 87.3(7) . .
C3 Fe1 N4 93.5(7) . .
C1 Fe1 N4 178.4(8) . .
C2 Fe1 N4 94.4(7) . .
N8 Fe1 N4 87.1(6) . .
N6 Fe1 N4 89.3(7) . .
C1 N1 Ni1 168.7(16) . .
C2 N2 Ni1 159.7(15) . 2_656
C4 N4 N5 105.7(14) . .
C4 N4 Fe1 135.5(12) . .
N5 N4 Fe1 118.8(11) . .
N4 N5 C6 109.0(14) . .
N4 N5 B1 118.5(15) . .
C6 N5 B1 132.0(16) . .
N7 N6 C7 106.1(17) . .
N7 N6 Fe1 120.8(13) . .
C7 N6 Fe1 133.1(14) . .
N6 N7 C9 107.3(18) . .
N6 N7 B1 116.2(19) . .
C9 N7 B1 136.1(19) . .
N9 N8 C10 107.1(15) . .
N9 N8 Fe1 121.0(13) . .
C10 N8 Fe1 131.8(13) . .
C12 N9 N8 110(2) . .
C12 N9 B1 131.8(19) . .
N8 N9 B1 118.5(16) . .
N1 C1 Fe1 177.7(18) . .
N2 C2 Fe1 174.4(17) . .
N3 C3 Fe1 177(2) . .
N4 C4 C5 110.3(17) . .
N4 C4 H4 124.8 . .
C5 C4 H4 124.8 . .
C6 C5 C4 106.6(19) . .
C6 C5 H5 126.7 . .
C4 C5 H5 126.7 . .
C5 C6 N5 108.4(18) . .
C5 C6 H6 125.8 . .
N5 C6 H6 125.8 . .
N6 C7 C8 109.3(19) . .
N6 C7 H7 125.3 . .
C8 C7 H7 125.3 . .
C9 C8 C7 106(3) . .
C9 C8 H8 127.0 . .
C7 C8 H8 127.0 . .
C8 C9 N7 111(2) . .
C8 C9 H9 124.4 . .
N7 C9 H9 124.4 . .
N8 C10 C11 108(2) . .
N8 C10 H10 126.1 . .
C11 C10 H10 126.1 . .
C12 C11 C10 106(2) . .
C12 C11 H11 127.0 . .
C10 C11 H11 127.0 . .
N9 C12 C11 109(2) . .
N9 C12 H12 125.3 . .
C11 C12 H12 125.3 . .
N9 B1 N7 109.9(19) . .
N9 B1 N5 108(2) . .
N7 B1 N5 105.0(17) . .
N9 B1 H1 111.3 . .
N7 B1 H1 111.3 . .
N5 B1 H1 111.3 . .

loop_
_geom_bond_atom_site_label_1
_geom_bond_atom_site_label_2
_geom_bond_distance
_geom_bond_site_symmetry_2
Ni1 N1 2.051(15) .
Ni1 N1 2.051(15) 5_666
Ni1 N2 2.071(19) 6_565
Ni1 N2 2.071(19) 2_656
Ni1 O1 2.114(11) 5_666
Ni1 O1 2.114(11) .
Fe1 C3 1.89(2) .
Fe1 C1 1.913(19) .
Fe1 C2 1.92(2) .
Fe1 N8 1.936(14) .
Fe1 N6 1.949(17) .
Fe1 N4 1.967(13) .
N1 C1 1.143(19) .
N2 C2 1.14(2) .
N3 C3 1.15(2) .
N4 C4 1.33(2) .
N4 N5 1.351(17) .
N5 C6 1.38(2) .
N5 B1 1.55(3) .
N6 N7 1.368(19) .
N6 C7 1.38(3) .
N7 C9 1.38(3) .
N7 B1 1.53(3) .
N8 N9 1.341(19) .
N8 C10 1.36(2) .
N9 C12 1.33(3) .
N9 B1 1.47(3) .
C4 C5 1.39(2) .
C4 H4 0.9300 .
C5 C6 1.31(2) .
C5 H5 0.9300 .
C6 H6 0.9300 .
C7 C8 1.40(3) .
C7 H7 0.9300 .
C8 C9 1.31(3) .
C8 H8 0.9300 .
C9 H9 0.9300 .
C10 C11 1.40(3) .
C10 H10 0.9300 .
C11 C12 1.34(3) .
C11 H11 0.9300 .
C12 H12 0.9300 .
B1 H1 0.9800 .
